data_7031992
loop_
_publ_author_name
'Bakthavachalam, K.'
'Rajagopal, Ashwene'
'Dastagiri Reddy, N.'

_publ_section_title
;
 N-Benzoylbenzamidinate complexes of aluminium: highly efficient
 initiators for the ring-opening polymerization of \e-caprolactone.
;
_journal_issue 39
_journal_name_full 'Dalton transactions (Cambridge, England : 2003)'
_journal_page_first 14816
_journal_page_last 14823
_journal_paper_doi 10.1039/c4dt02026j
_journal_volume 43
_journal_year 2014
_chemical_formula_sum 'C60 H45 Al N6 O3'
_chemical_formula_weight 925.00
_chemical_name_systematic
;
 ?
;
_space_group_IT_number 2
_symmetry_cell_setting triclinic
_symmetry_space_group_name_Hall '-P 1'
_symmetry_space_group_name_H-M 'P -1'
_atom_sites_solution_hydrogens geom
_atom_sites_solution_primary direct
_atom_sites_solution_secondary difmap
_audit_creation_method SHELXL-97
_cell_angle_alpha 99.277(3)
_cell_angle_beta 96.531(3)
_cell_angle_gamma 109.381(3)
_cell_formula_units_Z 2
_cell_length_a 11.3761(4)
_cell_length_b 12.4523(5)
_cell_length_c 19.8133(7)
_cell_measurement_reflns_used 7126
_cell_measurement_temperature 150(2)
_cell_measurement_theta_max 29.3093
_cell_measurement_theta_min 2.9579
_cell_volume 2570.54(18)
_computing_cell_refinement
;
'Wed Mar 07 13:19:12 2012'
;
_computing_data_collection
;
'Wed Mar 07 13:19:12 2012'
;
_computing_data_reduction
;
'Wed Mar 07 13:19:12 2012'
;
_computing_molecular_graphics ORTEP-III
_computing_publication_material WinGX
_computing_structure_refinement 'SHELXL-97 (Sheldrick, 2008)'
_computing_structure_solution SHELX-97
_diffrn_ambient_temperature 150(2)
_diffrn_detector_area_resol_mean 15.9821
_diffrn_measured_fraction_theta_full 0.998
_diffrn_measured_fraction_theta_max 0.998
_diffrn_measurement_device_type 'Xcalibur, Eos'
_diffrn_measurement_method '\w scans'
_diffrn_radiation_monochromator graphite
_diffrn_radiation_source 'fine-focus sealed tube'
_diffrn_radiation_type MoK\a
_diffrn_radiation_wavelength 0.71073
_diffrn_reflns_av_R_equivalents 0.0584
_diffrn_reflns_av_sigmaI/netI 0.1102
_diffrn_reflns_limit_h_max 13
_diffrn_reflns_limit_h_min -13
_diffrn_reflns_limit_k_max 14
_diffrn_reflns_limit_k_min -14
_diffrn_reflns_limit_l_max 23
_diffrn_reflns_limit_l_min -23
_diffrn_reflns_number 23555
_diffrn_reflns_theta_full 25.00
_diffrn_reflns_theta_max 25.00
_diffrn_reflns_theta_min 2.96
_exptl_absorpt_coefficient_mu 0.090
_exptl_absorpt_correction_T_max 1.00000
_exptl_absorpt_correction_T_min 0.95510
_exptl_absorpt_correction_type multi-scan
_exptl_absorpt_process_details
;
'Wed Mar 07 13:19:12 2012'
;
_exptl_crystal_colour colorless
_exptl_crystal_density_diffrn 1.195
_exptl_crystal_density_method 'not measured'
_exptl_crystal_description prism
_exptl_crystal_F_000 968
_exptl_crystal_size_max .35
_exptl_crystal_size_mid .31
_exptl_crystal_size_min .30
_refine_diff_density_max 0.228
_refine_diff_density_min -0.321
_refine_diff_density_rms 0.047
_refine_ls_extinction_method none
_refine_ls_goodness_of_fit_ref 0.905
_refine_ls_hydrogen_treatment constr
_refine_ls_matrix_type full
_refine_ls_number_parameters 631
_refine_ls_number_reflns 9060
_refine_ls_number_restraints 0
_refine_ls_restrained_S_all 0.905
_refine_ls_R_factor_all 0.0937
_refine_ls_R_factor_gt 0.0525
_refine_ls_shift/su_max 0.008
_refine_ls_shift/su_mean 0.001
_refine_ls_structure_factor_coef Fsqd
_refine_ls_weighting_details 'calc w=1/[\s^2^(Fo^2^)+(0.0476P)^2^+0.0000P] where P=(Fo^2^+2Fc^2^)/3'
_refine_ls_weighting_scheme calc
_refine_ls_wR_factor_gt 0.1136
_refine_ls_wR_factor_ref 0.1339
_reflns_number_gt 5639
_reflns_number_total 9060
_reflns_threshold_expression >2\s(I)
_cod_data_source_file c4dt02026j2.cif
_cod_data_source_block Compound4
_cod_depositor_comments 'Adding full bibliography for 7031990--7031992.cif.'
_cod_original_cell_volume 2570.54(16)
_cod_database_code 7031992

loop_
_symmetry_equiv_pos_as_xyz
'x, y, z'
'-x, -y, -z'

loop_
_atom_site_label
_atom_site_type_symbol
_atom_site_fract_x
_atom_site_fract_y
_atom_site_fract_z
_atom_site_U_iso_or_equiv
_atom_site_adp_type
_atom_site_occupancy
_atom_site_symmetry_multiplicity
_atom_site_calc_flag
_atom_site_refinement_flags
Al1 Al 0.22550(6) 0.11905(7) 0.26131(4) 0.02057(19) Uani 1 1 d .
O3 O 0.25061(14) 0.04814(15) 0.17825(8) 0.0229(4) Uani 1 1 d .
O1 O 0.20535(14) 0.19121(14) 0.34538(8) 0.0233(4) Uani 1 1 d .
O2 O 0.18635(14) 0.22755(15) 0.21688(8) 0.0245(4) Uani 1 1 d .
N5 N 0.25275(16) -0.01244(17) 0.30295(10) 0.0192(5) Uani 1 1 d .
N3 N 0.03695(17) 0.02563(18) 0.23993(10) 0.0211(5) Uani 1 1 d .
N1 N 0.41012(17) 0.22473(18) 0.27776(10) 0.0224(5) Uani 1 1 d .
N6 N 0.29215(18) -0.11559(18) 0.20011(10) 0.0240(5) Uani 1 1 d .
N4 N -0.01370(18) 0.12081(18) 0.34108(10) 0.0251(5) Uani 1 1 d .
N2 N 0.38190(18) 0.33295(19) 0.19268(11) 0.0288(5) Uani 1 1 d .
C2 C 0.2735(2) -0.1014(2) 0.26745(12) 0.0204(6) Uani 1 1 d .
C5 C -0.0419(2) 0.0407(2) 0.28048(13) 0.0219(6) Uani 1 1 d .
C31 C 0.2837(2) -0.2002(2) 0.29889(13) 0.0232(6) Uani 1 1 d .
C1 C 0.2783(2) -0.0433(2) 0.16107(12) 0.0214(6) Uani 1 1 d .
C55 C 0.5007(2) 0.2194(2) 0.33331(12) 0.0212(6) Uani 1 1 d .
C19 C -0.0110(2) -0.0640(2) 0.17720(12) 0.0209(6) Uani 1 1 d .
C4 C 0.2585(2) 0.3021(2) 0.18827(13) 0.0255(6) Uani 1 1 d .
C25 C 0.2949(2) -0.0689(2) 0.08757(13) 0.0251(6) Uani 1 1 d .
C37 C 0.2210(2) -0.0214(2) 0.37133(12) 0.0204(6) Uani 1 1 d .
C6 C 0.1042(2) 0.1899(2) 0.36883(13) 0.0226(6) Uani 1 1 d .
C38 C 0.3018(2) 0.0494(2) 0.43111(12) 0.0247(6) Uani 1 1 d .
H38 H 0.3803 0.1020 0.4283 0.030 Uiso 1 1 calc R
C43 C 0.1971(2) 0.3652(2) 0.14673(13) 0.0259(6) Uani 1 1 d .
C42 C 0.1041(2) -0.1001(2) 0.37721(13) 0.0242(6) Uani 1 1 d .
H42 H 0.0492 -0.1493 0.3374 0.029 Uiso 1 1 calc R
C60 C 0.5430(2) 0.3066(2) 0.39226(13) 0.0259(6) Uani 1 1 d .
H60 H 0.5135 0.3682 0.3958 0.031 Uiso 1 1 calc R
C13 C -0.1799(2) -0.0353(2) 0.26260(13) 0.0247(6) Uani 1 1 d .
C20 C -0.0355(2) -0.1800(2) 0.17895(13) 0.0258(6) Uani 1 1 d .
H20 H -0.0270 -0.2016 0.2215 0.031 Uiso 1 1 calc R
C7 C 0.1222(2) 0.2729(2) 0.43493(13) 0.0246(6) Uani 1 1 d .
C41 C 0.0692(2) -0.1059(2) 0.44128(13) 0.0285(6) Uani 1 1 d .
H41 H -0.0096 -0.1579 0.4443 0.034 Uiso 1 1 calc R
C24 C -0.0248(2) -0.0332(2) 0.11385(13) 0.0312(7) Uani 1 1 d .
H24 H -0.0092 0.0443 0.1119 0.037 Uiso 1 1 calc R
C21 C -0.0726(2) -0.2639(3) 0.11809(15) 0.0361(7) Uani 1 1 d .
H21 H -0.0890 -0.3417 0.1198 0.043 Uiso 1 1 calc R
C56 C 0.5441(2) 0.1270(2) 0.32801(13) 0.0261(6) Uani 1 1 d .
H56 H 0.5155 0.0676 0.2884 0.031 Uiso 1 1 calc R
C40 C 0.1497(2) -0.0354(2) 0.50070(13) 0.0291(6) Uani 1 1 d .
H40 H 0.1265 -0.0397 0.5440 0.035 Uiso 1 1 calc R
C39 C 0.2664(2) 0.0424(2) 0.49519(13) 0.0294(7) Uani 1 1 d .
H39 H 0.3216 0.0905 0.5352 0.035 Uiso 1 1 calc R
C3 C 0.4535(2) 0.3010(2) 0.23964(13) 0.0246(6) Uani 1 1 d .
C59 C 0.6298(2) 0.3032(3) 0.44661(14) 0.0337(7) Uani 1 1 d .
H59 H 0.6589 0.3627 0.4862 0.040 Uiso 1 1 calc R
C48 C 0.0675(3) 0.3411(3) 0.13917(14) 0.0342(7) Uani 1 1 d .
H48 H 0.0167 0.2796 0.1561 0.041 Uiso 1 1 calc R
C32 C 0.3706(2) -0.1817(2) 0.35900(13) 0.0272(6) Uani 1 1 d .
H32 H 0.4195 -0.1062 0.3826 0.033 Uiso 1 1 calc R
C23 C -0.0620(2) -0.1180(3) 0.05268(14) 0.0373(7) Uani 1 1 d .
H23 H -0.0712 -0.0970 0.0100 0.045 Uiso 1 1 calc R
C14 C -0.2287(2) -0.1157(2) 0.30262(14) 0.0314(7) Uani 1 1 d .
H14 H -0.1768 -0.1212 0.3407 0.038 Uiso 1 1 calc R
C12 C 0.0228(3) 0.3064(2) 0.45308(14) 0.0321(7) Uani 1 1 d .
H12 H -0.0547 0.2783 0.4230 0.039 Uiso 1 1 calc R
C36 C 0.2120(2) -0.3131(2) 0.26433(14) 0.0314(7) Uani 1 1 d .
H36 H 0.1560 -0.3264 0.2232 0.038 Uiso 1 1 calc R
C49 C 0.5919(2) 0.3682(2) 0.24357(13) 0.0287(6) Uani 1 1 d .
C33 C 0.3841(3) -0.2755(3) 0.38358(14) 0.0347(7) Uani 1 1 d .
H33 H 0.4443 -0.2629 0.4228 0.042 Uiso 1 1 calc R
C8 C 0.2373(3) 0.3162(2) 0.47985(14) 0.0331(7) Uani 1 1 d .
H8 H 0.3052 0.2966 0.4674 0.040 Uiso 1 1 calc R
C30 C 0.3026(3) -0.1754(3) 0.05905(14) 0.0376(7) Uani 1 1 d .
H30 H 0.3003 -0.2299 0.0864 0.045 Uiso 1 1 calc R
C58 C 0.6724(2) 0.2107(3) 0.44144(15) 0.0356(7) Uani 1 1 d .
H58 H 0.7294 0.2072 0.4779 0.043 Uiso 1 1 calc R
C50 C 0.6804(2) 0.3146(3) 0.23935(14) 0.0390(8) Uani 1 1 d .
H50 H 0.6561 0.2346 0.2362 0.047 Uiso 1 1 calc R
C15 C -0.3555(3) -0.1879(3) 0.28551(17) 0.0449(8) Uani 1 1 d .
H15 H -0.3876 -0.2435 0.3114 0.054 Uiso 1 1 calc R
C57 C 0.6306(2) 0.1242(2) 0.38241(15) 0.0323(7) Uani 1 1 d .
H57 H 0.6605 0.0628 0.3788 0.039 Uiso 1 1 calc R
C22 C -0.0852(2) -0.2324(3) 0.05509(15) 0.0386(8) Uani 1 1 d .
H22 H -0.1095 -0.2888 0.0141 0.046 Uiso 1 1 calc R
C18 C -0.2592(2) -0.0238(3) 0.20798(14) 0.0370(7) Uani 1 1 d .
H18 H -0.2273 0.0313 0.1818 0.044 Uiso 1 1 calc R
C53 C 0.7557(3) 0.5532(3) 0.24950(16) 0.0486(9) Uani 1 1 d .
H53 H 0.7806 0.6333 0.2536 0.058 Uiso 1 1 calc R
C26 C 0.3003(3) 0.0107(3) 0.04628(14) 0.0406(8) Uani 1 1 d .
H26 H 0.2953 0.0823 0.0646 0.049 Uiso 1 1 calc R
C34 C 0.3090(3) -0.3876(3) 0.35023(16) 0.0438(8) Uani 1 1 d .
H34 H 0.3161 -0.4504 0.3679 0.053 Uiso 1 1 calc R
C11 C 0.0394(3) 0.3810(3) 0.51558(15) 0.0427(8) Uani 1 1 d .
H11 H -0.0269 0.4039 0.5274 0.051 Uiso 1 1 calc R
C44 C 0.2704(3) 0.4535(2) 0.11832(14) 0.0356(7) Uani 1 1 d .
H44 H 0.3569 0.4688 0.1221 0.043 Uiso 1 1 calc R
C29 C 0.3137(3) -0.2001(3) -0.01003(15) 0.0484(9) Uani 1 1 d .
H29 H 0.3168 -0.2722 -0.0292 0.058 Uiso 1 1 calc R
C35 C 0.2233(3) -0.4066(3) 0.29064(16) 0.0417(8) Uani 1 1 d .
H35 H 0.1728 -0.4823 0.2680 0.050 Uiso 1 1 calc R
C28 C 0.3202(3) -0.1198(3) -0.05046(15) 0.0508(9) Uani 1 1 d .
H28 H 0.3293 -0.1366 -0.0966 0.061 Uiso 1 1 calc R
C27 C 0.3134(3) -0.0151(3) -0.02262(15) 0.0516(9) Uani 1 1 d .
H27 H 0.3175 0.0396 -0.0500 0.062 Uiso 1 1 calc R
C9 C 0.2515(3) 0.3886(3) 0.54324(15) 0.0439(8) Uani 1 1 d .
H9 H 0.3280 0.4149 0.5742 0.053 Uiso 1 1 calc R
C17 C -0.3864(3) -0.0945(3) 0.19240(16) 0.0488(9) Uani 1 1 d .
H17 H -0.4397 -0.0857 0.1562 0.059 Uiso 1 1 calc R
C54 C 0.6306(3) 0.4869(3) 0.24795(14) 0.0373(7) Uani 1 1 d .
H54 H 0.5711 0.5232 0.2499 0.045 Uiso 1 1 calc R
C16 C -0.4342(3) -0.1775(3) 0.23023(17) 0.0476(9) Uani 1 1 d .
H16 H -0.5188 -0.2264 0.2187 0.057 Uiso 1 1 calc R
C10 C 0.1539(3) 0.4222(3) 0.56094(16) 0.0475(8) Uani 1 1 d .
H10 H 0.1648 0.4723 0.6033 0.057 Uiso 1 1 calc R
C51 C 0.8058(3) 0.3809(3) 0.23986(17) 0.0532(9) Uani 1 1 d .
H51 H 0.8654 0.3450 0.2367 0.064 Uiso 1 1 calc R
C47 C 0.0138(3) 0.4085(3) 0.10647(15) 0.0444(8) Uani 1 1 d .
H47 H -0.0726 0.3942 0.1026 0.053 Uiso 1 1 calc R
C45 C 0.2172(3) 0.5185(3) 0.08479(15) 0.0477(8) Uani 1 1 d .
H45 H 0.2671 0.5770 0.0654 0.057 Uiso 1 1 calc R
C46 C 0.0898(4) 0.4968(3) 0.07987(16) 0.0541(9) Uani 1 1 d .
H46 H 0.0542 0.5425 0.0582 0.065 Uiso 1 1 calc R
C52 C 0.8425(3) 0.4992(3) 0.24500(17) 0.0545(10) Uani 1 1 d .
H52 H 0.9268 0.5429 0.2454 0.065 Uiso 1 1 calc R

loop_
_atom_site_aniso_label
_atom_site_aniso_U_11
_atom_site_aniso_U_22
_atom_site_aniso_U_33
_atom_site_aniso_U_23
_atom_site_aniso_U_13
_atom_site_aniso_U_12
Al1 0.0193(4) 0.0207(5) 0.0196(4) 0.0042(3) 0.0033(3) 0.0045(3)
O3 0.0228(9) 0.0241(11) 0.0217(10) 0.0048(8) 0.0048(7) 0.0081(8)
O1 0.0247(9) 0.0225(11) 0.0216(9) 0.0039(8) 0.0042(8) 0.0073(8)
O2 0.0210(9) 0.0267(11) 0.0272(10) 0.0088(8) 0.0066(8) 0.0081(8)
N5 0.0168(10) 0.0214(12) 0.0163(11) 0.0044(9) 0.0054(8) 0.0020(9)
N3 0.0211(11) 0.0246(13) 0.0168(11) 0.0034(9) 0.0025(9) 0.0078(10)
N1 0.0210(11) 0.0254(13) 0.0199(11) 0.0044(10) 0.0021(9) 0.0078(10)
N6 0.0248(11) 0.0298(14) 0.0169(11) 0.0038(10) 0.0050(9) 0.0091(10)
N4 0.0244(12) 0.0258(13) 0.0220(12) 0.0009(10) 0.0040(9) 0.0072(10)
N2 0.0216(12) 0.0372(15) 0.0299(13) 0.0164(11) 0.0076(10) 0.0084(10)
C2 0.0125(12) 0.0229(15) 0.0212(14) 0.0032(12) 0.0007(10) 0.0020(11)
C5 0.0217(13) 0.0228(15) 0.0209(14) 0.0058(12) 0.0013(11) 0.0077(11)
C31 0.0240(14) 0.0258(16) 0.0213(14) 0.0023(12) 0.0075(11) 0.0109(12)
C1 0.0158(13) 0.0243(16) 0.0191(14) 0.0047(12) 0.0015(10) 0.0013(11)
C55 0.0157(13) 0.0245(16) 0.0204(14) 0.0040(12) 0.0054(10) 0.0028(11)
C19 0.0135(12) 0.0263(16) 0.0187(14) 0.0001(12) 0.0044(10) 0.0034(11)
C4 0.0277(15) 0.0232(16) 0.0239(15) 0.0031(12) 0.0069(12) 0.0071(12)
C25 0.0192(13) 0.0318(17) 0.0213(14) 0.0033(12) -0.0004(11) 0.0075(12)
C37 0.0206(13) 0.0235(15) 0.0211(14) 0.0086(11) 0.0064(11) 0.0103(12)
C6 0.0291(15) 0.0212(15) 0.0219(14) 0.0086(12) 0.0069(12) 0.0120(12)
C38 0.0292(14) 0.0213(15) 0.0220(14) 0.0052(12) 0.0056(11) 0.0063(12)
C43 0.0329(16) 0.0249(16) 0.0205(14) 0.0014(12) 0.0033(12) 0.0129(13)
C42 0.0219(14) 0.0306(17) 0.0222(14) 0.0085(12) 0.0040(11) 0.0107(12)
C60 0.0247(14) 0.0238(16) 0.0265(15) 0.0072(12) 0.0061(12) 0.0038(12)
C13 0.0224(13) 0.0282(16) 0.0197(14) -0.0036(12) 0.0043(11) 0.0079(12)
C20 0.0230(14) 0.0289(17) 0.0228(14) 0.0048(12) 0.0037(11) 0.0065(12)
C7 0.0314(15) 0.0198(15) 0.0200(14) 0.0031(11) 0.0053(12) 0.0062(12)
C41 0.0260(14) 0.0338(17) 0.0298(16) 0.0130(13) 0.0124(12) 0.0107(13)
C24 0.0298(15) 0.0319(18) 0.0256(15) 0.0041(13) 0.0007(12) 0.0053(13)
C21 0.0329(16) 0.0270(17) 0.0408(18) -0.0031(14) -0.0005(13) 0.0079(13)
C56 0.0208(14) 0.0249(16) 0.0280(15) 0.0037(12) 0.0037(11) 0.0033(12)
C40 0.0407(17) 0.0346(18) 0.0213(14) 0.0130(13) 0.0142(13) 0.0195(14)
C39 0.0353(16) 0.0295(17) 0.0207(15) 0.0038(12) 0.0022(12) 0.0100(13)
C3 0.0259(14) 0.0270(16) 0.0202(14) 0.0030(12) 0.0057(11) 0.0091(12)
C59 0.0299(15) 0.0374(19) 0.0232(15) 0.0051(13) 0.0020(12) -0.0001(14)
C48 0.0406(17) 0.0346(18) 0.0288(16) 0.0067(14) 0.0021(13) 0.0167(14)
C32 0.0275(14) 0.0284(16) 0.0264(15) 0.0079(13) 0.0066(12) 0.0094(12)
C23 0.0416(17) 0.045(2) 0.0166(15) 0.0023(14) 0.0029(12) 0.0071(15)
C14 0.0270(15) 0.0316(17) 0.0354(17) 0.0073(14) 0.0091(13) 0.0090(13)
C12 0.0425(17) 0.0257(17) 0.0304(16) 0.0081(13) 0.0137(13) 0.0117(13)
C36 0.0396(16) 0.0272(17) 0.0239(15) 0.0013(13) 0.0031(13) 0.0104(14)
C49 0.0220(14) 0.0361(18) 0.0240(15) 0.0082(13) 0.0046(11) 0.0044(13)
C33 0.0401(17) 0.043(2) 0.0310(16) 0.0150(15) 0.0101(13) 0.0224(15)
C8 0.0372(16) 0.0267(17) 0.0288(16) -0.0007(13) 0.0038(13) 0.0066(13)
C30 0.0543(19) 0.043(2) 0.0209(15) 0.0054(14) 0.0041(14) 0.0257(16)
C58 0.0241(15) 0.043(2) 0.0356(17) 0.0134(15) -0.0018(13) 0.0069(14)
C50 0.0345(17) 0.048(2) 0.0373(18) 0.0141(15) 0.0167(14) 0.0126(15)
C15 0.0297(17) 0.036(2) 0.059(2) -0.0012(16) 0.0167(16) 0.0009(14)
C57 0.0238(14) 0.0319(18) 0.0451(18) 0.0161(15) 0.0070(13) 0.0107(13)
C22 0.0364(17) 0.040(2) 0.0282(17) -0.0085(15) 0.0040(13) 0.0075(15)
C18 0.0305(16) 0.051(2) 0.0293(16) 0.0097(15) 0.0054(13) 0.0140(14)
C53 0.0337(18) 0.043(2) 0.055(2) 0.0126(17) 0.0081(15) -0.0063(16)
C26 0.061(2) 0.047(2) 0.0235(16) 0.0085(14) 0.0133(14) 0.0291(17)
C34 0.065(2) 0.035(2) 0.0420(19) 0.0159(16) 0.0140(17) 0.0266(17)
C11 0.061(2) 0.0348(19) 0.0392(19) 0.0050(15) 0.0252(17) 0.0220(16)
C44 0.0473(18) 0.0301(18) 0.0313(17) 0.0083(14) 0.0067(14) 0.0157(15)
C29 0.070(2) 0.052(2) 0.0279(17) -0.0028(16) 0.0068(16) 0.0339(18)
C35 0.0567(19) 0.0234(18) 0.0400(19) 0.0040(15) 0.0095(16) 0.0088(15)
C28 0.070(2) 0.076(3) 0.0222(17) 0.0114(17) 0.0180(16) 0.044(2)
C27 0.082(2) 0.061(2) 0.0271(17) 0.0175(17) 0.0166(17) 0.039(2)
C9 0.0512(19) 0.0310(19) 0.0356(18) -0.0025(15) -0.0017(15) 0.0044(15)
C17 0.0231(16) 0.081(3) 0.0342(18) -0.0005(18) -0.0014(14) 0.0167(17)
C54 0.0323(16) 0.0383(19) 0.0377(18) 0.0130(15) 0.0079(13) 0.0052(14)
C16 0.0226(16) 0.055(2) 0.048(2) -0.0148(18) 0.0087(15) 0.0024(15)
C10 0.072(2) 0.0293(19) 0.0322(18) -0.0026(15) 0.0147(17) 0.0093(17)
C51 0.0300(17) 0.078(3) 0.061(2) 0.027(2) 0.0280(16) 0.0203(18)
C47 0.0490(19) 0.058(2) 0.0319(18) 0.0045(17) 0.0001(15) 0.0318(18)
C45 0.077(2) 0.034(2) 0.0365(19) 0.0144(15) 0.0092(17) 0.0227(18)
C46 0.093(3) 0.050(2) 0.0331(19) 0.0107(17) -0.0003(18) 0.046(2)
C52 0.0251(17) 0.070(3) 0.055(2) 0.019(2) 0.0113(15) -0.0044(17)

loop_
_atom_type_symbol
_atom_type_description
_atom_type_scat_dispersion_real
_atom_type_scat_dispersion_imag
_atom_type_scat_source
C C 0.0033 0.0016 'International Tables Vol C Tables 4.2.6.8 and 6.1.1.4'
H H 0.0000 0.0000 'International Tables Vol C Tables 4.2.6.8 and 6.1.1.4'
Al Al 0.0645 0.0514 'International Tables Vol C Tables 4.2.6.8 and 6.1.1.4'
N N 0.0061 0.0033 'International Tables Vol C Tables 4.2.6.8 and 6.1.1.4'
O O 0.0106 0.0060 'International Tables Vol C Tables 4.2.6.8 and 6.1.1.4'

loop_
_geom_angle_atom_site_label_1
_geom_angle_atom_site_label_2
_geom_angle_atom_site_label_3
_geom_angle
O3 Al1 O1 178.32(8)
O3 Al1 O2 89.20(8)
O1 Al1 O2 91.48(8)
O3 Al1 N1 87.39(8)
O1 Al1 N1 91.11(8)
O2 Al1 N1 87.72(8)
O3 Al1 N3 92.51(8)
O1 Al1 N3 89.06(8)
O2 Al1 N3 86.41(8)
N1 Al1 N3 174.13(9)
O3 Al1 N5 87.91(8)
O1 Al1 N5 91.56(8)
O2 Al1 N5 174.08(8)
N1 Al1 N5 97.30(8)
N3 Al1 N5 88.57(8)
C1 O3 Al1 131.89(17)
C6 O1 Al1 130.44(15)
C4 O2 Al1 127.91(16)
C2 N5 C37 117.2(2)
C2 N5 Al1 124.20(17)
C37 N5 Al1 117.30(15)
C5 N3 C19 118.9(2)
C5 N3 Al1 123.61(16)
C19 N3 Al1 117.50(14)
C3 N1 C55 116.6(2)
C3 N1 Al1 122.61(17)
C55 N1 Al1 120.77(16)
C1 N6 C2 121.3(2)
C6 N4 C5 121.9(2)
C4 N2 C3 121.9(2)
N5 C2 N6 126.4(2)
N5 C2 C31 122.3(2)
N6 C2 C31 111.2(2)
N3 C5 N4 126.9(2)
N3 C5 C13 120.6(2)
N4 C5 C13 112.5(2)
C36 C31 C32 119.1(3)
C36 C31 C2 118.9(2)
C32 C31 C2 121.7(2)
O3 C1 N6 127.9(2)
O3 C1 C25 114.7(2)
N6 C1 C25 117.4(2)
C60 C55 C56 119.9(2)
C60 C55 N1 119.3(2)
C56 C55 N1 120.8(2)
C24 C19 C20 119.1(2)
C24 C19 N3 119.6(2)
C20 C19 N3 121.2(2)
O2 C4 N2 127.8(2)
O2 C4 C43 116.5(2)
N2 C4 C43 115.7(2)
C26 C25 C30 118.8(3)
C26 C25 C1 120.9(2)
C30 C25 C1 120.3(3)
C38 C37 C42 118.6(2)
C38 C37 N5 121.6(2)
C42 C37 N5 119.7(2)
O1 C6 N4 127.2(2)
O1 C6 C7 116.2(2)
N4 C6 C7 116.7(2)
C37 C38 C39 120.2(2)
C44 C43 C48 119.1(3)
C44 C43 C4 120.0(2)
C48 C43 C4 120.8(2)
C41 C42 C37 120.8(2)
C55 C60 C59 120.3(3)
C18 C13 C14 119.8(2)
C18 C13 C5 120.8(3)
C14 C13 C5 119.4(2)
C21 C20 C19 120.7(3)
C8 C7 C12 119.4(2)
C8 C7 C6 120.2(2)
C12 C7 C6 120.4(2)
C40 C41 C42 120.5(2)
C19 C24 C23 120.1(3)
C22 C21 C20 119.9(3)
C57 C56 C55 119.4(2)
C41 C40 C39 118.9(2)
C38 C39 C40 120.9(2)
N1 C3 N2 125.8(2)
N1 C3 C49 123.9(2)
N2 C3 C49 110.3(2)
C58 C59 C60 119.7(3)
C47 C48 C43 120.1(3)
C33 C32 C31 120.1(3)
C22 C23 C24 120.3(3)
C13 C14 C15 119.7(3)
C11 C12 C7 120.0(3)
C31 C36 C35 120.3(3)
C54 C49 C50 118.9(3)
C54 C49 C3 118.6(2)
C50 C49 C3 122.4(3)
C34 C33 C32 120.3(3)
C9 C8 C7 120.0(3)
C29 C30 C25 119.9(3)
C57 C58 C59 119.9(3)
C49 C50 C51 119.6(3)
C16 C15 C14 120.4(3)
C58 C57 C56 120.8(3)
C23 C22 C21 120.0(3)
C13 C18 C17 120.0(3)
C52 C53 C54 119.2(3)
C25 C26 C27 120.4(3)
C35 C34 C33 119.9(3)
C12 C11 C10 120.4(3)
C45 C44 C43 120.9(3)
C28 C29 C30 120.8(3)
C34 C35 C36 120.2(3)
C27 C28 C29 119.5(3)
C28 C27 C26 120.6(3)
C10 C9 C8 120.6(3)
C16 C17 C18 120.5(3)
C53 C54 C49 121.4(3)
C17 C16 C15 119.6(3)
C9 C10 C11 119.6(3)
C52 C51 C50 120.5(3)
C46 C47 C48 119.2(3)
C44 C45 C46 119.5(3)
C45 C46 C47 121.1(3)
C53 C52 C51 120.3(3)

loop_
_geom_bond_atom_site_label_1
_geom_bond_atom_site_label_2
_geom_bond_distance
Al1 O3 1.8372(17)
Al1 O1 1.8373(17)
Al1 O2 1.8688(18)
Al1 N1 2.030(2)
Al1 N3 2.028(2)
Al1 N5 2.043(2)
O3 C1 1.284(3)
O1 C6 1.285(3)
O2 C4 1.275(3)
N5 C2 1.318(3)
N5 C37 1.453(3)
N3 C5 1.308(3)
N3 C19 1.443(3)
N1 C3 1.312(3)
N1 C55 1.445(3)
N6 C1 1.313(3)
N6 C2 1.367(3)
N4 C6 1.325(3)
N4 C5 1.362(3)
N2 C4 1.315(3)
N2 C3 1.360(3)
C2 C31 1.497(3)
C5 C13 1.505(3)
C31 C36 1.383(3)
C31 C32 1.393(3)
C1 C25 1.487(3)
C55 C60 1.375(3)
C55 C56 1.389(3)
C19 C24 1.377(3)
C19 C20 1.384(3)
C4 C43 1.493(3)
C25 C26 1.374(4)
C25 C30 1.390(4)
C37 C38 1.379(3)
C37 C42 1.396(3)
C6 C7 1.479(3)
C38 C39 1.382(3)
C43 C44 1.385(4)
C43 C48 1.388(3)
C42 C41 1.378(3)
C60 C59 1.392(3)
C13 C18 1.386(4)
C13 C14 1.387(4)
C20 C21 1.382(3)
C7 C8 1.382(3)
C7 C12 1.392(3)
C41 C40 1.372(3)
C24 C23 1.392(3)
C21 C22 1.374(4)
C56 C57 1.387(3)
C40 C39 1.388(4)
C3 C49 1.503(3)
C59 C58 1.384(4)
C48 C47 1.387(4)
C32 C33 1.382(4)
C23 C22 1.370(4)
C14 C15 1.391(3)
C12 C11 1.376(4)
C36 C35 1.386(4)
C49 C54 1.380(4)
C49 C50 1.384(4)
C33 C34 1.378(4)
C8 C9 1.381(4)
C30 C29 1.383(4)
C58 C57 1.372(4)
C50 C51 1.389(4)
C15 C16 1.385(4)
C18 C17 1.389(4)
C53 C52 1.370(4)
C53 C54 1.382(4)
C26 C27 1.387(4)
C34 C35 1.377(4)
C11 C10 1.382(4)
C44 C45 1.367(4)
C29 C28 1.367(4)
C28 C27 1.362(4)
C9 C10 1.371(4)
C17 C16 1.377(4)
C51 C52 1.375(4)
C47 C46 1.376(4)
C45 C46 1.372(4)

loop_
_platon_squeeze_void_nr
_platon_squeeze_void_average_x
_platon_squeeze_void_average_y
_platon_squeeze_void_average_z
_platon_squeeze_void_volume
_platon_squeeze_void_count_electrons
_platon_squeeze_void_content
1 0.500 0.500 1.000 184 12 ' '
2 0.500 0.500 0.500 14 0 ' '
